data_7241740
loop_
_publ_author_name
'Ye, Yang'
'Gao, Lei'
'Hao, Hongxun'
'Yin, Qiuxiang'
'Xie, Chuang'

_publ_section_title
;
 Tuning the photomechanical behavior and excellent elasticity of
 azobenzene via cocrystal engineering
;
_journal_issue 46
_journal_name_full CrystEngComm
_journal_page_first 8045
_journal_page_last 8053
_journal_paper_doi 10.1039/D0CE01394C
_journal_volume 22
_journal_year 2020
_chemical_formula_moiety '0.5(C12 H9 N3), 0.5(C12 H11 N3), C17 H13 N'
_chemical_formula_sum 'C29 H24 N4'
_chemical_formula_weight 428.52
_chemical_melting_point 348.73
_chemical_name_systematic '4-aminoazobenzene; 1-(1-naphthyl)-2-(4'-pyridyl)ethylene'
_chemical_properties_physical Light-sensitive
_space_group_crystal_system monoclinic
_space_group_IT_number 14
_space_group_name_Hall '-P 2yn'
_space_group_name_H-M_alt 'P 1 21/n 1'
_atom_sites_solution_hydrogens mixed
_atom_sites_solution_primary direct
_audit_creation_date 2020-06-10
_audit_creation_method
;
Olex2 1.2
(compiled 2018.05.29 svn.r3508 for OlexSys, GUI svn.r5506)
;
_audit_update_record
;
2020-06-10 deposited with the CCDC.	2020-10-27 downloaded from the CCDC.
;
_cell_angle_alpha 90
_cell_angle_beta 107.76(3)
_cell_angle_gamma 90
_cell_formula_units_Z 8
_cell_length_a 25.715(5)
_cell_length_b 5.9027(12)
_cell_length_c 31.344(6)
_cell_measurement_reflns_used 5665
_cell_measurement_temperature 113(2)
_cell_measurement_theta_max 27.9865
_cell_measurement_theta_min 1.8009
_cell_volume 4530.9(17)
_computing_cell_refinement crystalclear
_computing_data_collection crystalclear
_computing_data_reduction crystalclear
_computing_molecular_graphics 'Olex2 (Dolomanov et al., 2009)'
_computing_publication_material 'Olex2 (Dolomanov et al., 2009)'
_computing_structure_refinement 'ShelXL (Sheldrick, 2015)'
_computing_structure_solution 'ShelXS (Sheldrick, 2008)'
_diffrn_ambient_temperature 113.15
_diffrn_measured_fraction_theta_full 0.998
_diffrn_measured_fraction_theta_max 0.998
_diffrn_measurement_device_type 'Rigaku Saturn 70 CCD'
_diffrn_measurement_method '\w scans'
_diffrn_radiation_monochromator confocal
_diffrn_radiation_type MoK\a
_diffrn_radiation_wavelength 0.71073
_diffrn_reflns_av_R_equivalents 0.0916
_diffrn_reflns_av_unetI/netI 0.0631
_diffrn_reflns_Laue_measured_fraction_full 0.998
_diffrn_reflns_Laue_measured_fraction_max 0.998
_diffrn_reflns_limit_h_max 30
_diffrn_reflns_limit_h_min -30
_diffrn_reflns_limit_k_max 7
_diffrn_reflns_limit_k_min -7
_diffrn_reflns_limit_l_max 37
_diffrn_reflns_limit_l_min -37
_diffrn_reflns_number 38825
_diffrn_reflns_point_group_measured_fraction_full 0.998
_diffrn_reflns_point_group_measured_fraction_max 0.998
_diffrn_reflns_theta_full 25.020
_diffrn_reflns_theta_max 25.020
_diffrn_reflns_theta_min 1.960
_exptl_absorpt_coefficient_mu 0.075
_exptl_absorpt_correction_T_max 1
_exptl_absorpt_correction_T_min 0.7842
_exptl_absorpt_correction_type multi-scan
_exptl_absorpt_process_details crystalclear
_exptl_crystal_colour yellow
_exptl_crystal_density_diffrn 1.256
_exptl_crystal_description needle
_exptl_crystal_F_000 1808
_exptl_crystal_preparation photochromic
_exptl_crystal_recrystallization_method 'Re-crystallisation from solvent: ethyl acetate/n-heptane'
_exptl_crystal_size_max 0.2
_exptl_crystal_size_mid 0.18
_exptl_crystal_size_min 0.12
_refine_diff_density_max 0.544
_refine_diff_density_min -0.245
_refine_diff_density_rms 0.049
_refine_ls_extinction_coef 0.0046(10)
_refine_ls_extinction_expression Fc^*^=kFc[1+0.001xFc^2^\l^3^/sin(2\q)]^-1/4^
_refine_ls_extinction_method 'SHELXL-2018/3 (Sheldrick 2018)'
_refine_ls_goodness_of_fit_ref 1.055
_refine_ls_hydrogen_treatment mixed
_refine_ls_matrix_type full
_refine_ls_number_parameters 646
_refine_ls_number_reflns 7955
_refine_ls_number_restraints 108
_refine_ls_restrained_S_all 1.052
_refine_ls_R_factor_all 0.1220
_refine_ls_R_factor_gt 0.0776
_refine_ls_shift/su_max 0.001
_refine_ls_shift/su_mean 0.000
_refine_ls_structure_factor_coef Fsqd
_refine_ls_weighting_details 'w=1/[\s^2^(Fo^2^)+(0.1213P)^2^] where P=(Fo^2^+2Fc^2^)/3'
_refine_ls_weighting_scheme calc
_refine_ls_wR_factor_gt 0.1948
_refine_ls_wR_factor_ref 0.2262
_reflns_Friedel_coverage 0.000
_reflns_number_gt 5039
_reflns_number_total 7955
_reflns_threshold_expression 'I > 2\s(I)'
_cod_data_source_file d0ce01394c3.cif
_cod_data_source_block r20200101a1
_cod_original_cell_volume 4531.0(17)
_cod_database_code 7241740
_shelx_shelxl_version_number 2018/3
_shelx_space_group_comment
;
The symmetry employed for this shelxl refinement is uniquely defined
by the following loop, which should always be used as a source of
symmetry information in preference to the above space-group names.
They are only intended as comments.
;
_shelx_estimated_absorpt_t_max 0.991
_shelx_estimated_absorpt_t_min 0.985
_olex2_refinement_description
;
1. Fixed Uiso
 At 1.2 times of:
  All C(H) groups, All N(H,H) groups
2. Restrained distances
 N1-H1A = N1-H1B = N4-H4A = N4-H4B
 0.9 with sigma of 0.01
 H1A-H1B = H4A-H4B
 1.5 with sigma of 0.01
 N2-N3 = N5-N6 = N5'-N6'
 1.32 with sigma of 0.01
3. Rigid bond restraints
 C7, C12
 with sigma for 1-2 distances of 0.005 and sigma for 1-3 distances of 0.005
 C4, N2
 with sigma for 1-2 distances of 0.001 and sigma for 1-3 distances of 0.001
 C7, N3
 with sigma for 1-2 distances of 0.001 and sigma for 1-3 distances of 0.001
4. Uiso/Uaniso restraints and constraints
N5 \\sim N6 \\sim N5' \\sim N6': within 2A with sigma of 0.01 and sigma for
terminal atoms of 0.02
N2 \\sim N3 \\sim N2A \\sim N3A: within 1.7A with sigma of 0.01 and sigma for
terminal atoms of 0.02
Uanis(N2) \\sim Ueq, Uanis(N3) \\sim Ueq, Uanis(N2A) \\sim Ueq, Uanis(N3A)
\\sim Ueq: with sigma of 0.01 and sigma for terminal atoms of 0.02
5. Others
 Sof(N5')=Sof(N6')=1-FVAR(1)
 Sof(N5)=Sof(N6)=FVAR(1)
 Sof(N2A)=Sof(N3A)=1-FVAR(2)
 Sof(N2)=Sof(N3)=FVAR(2)
6.a Aromatic/amide H refined with riding coordinates:
 C2(H2), C5(H5), C6(H6), C8(H8), C9(H9), C10(H10), C11(H11), C14(H14),
 C15(H15), C17(H17), C18(H18), C20(H20), C21(H21), C22(H22), C23(H23), C24(H24),
  C25(H25), C26(H26), C28(H28), C29(H29), C30(H30), C31(H31), C33(H33),
 C34(H34), C35(H35), C37(H37), C38(H38), C39(H39), C40(H40), C42(H42), C43(H43),
  C45(H45), C46(H46), C47(H47), C48(H48), C50(H50), C51(H51), C52(H52),
 C54(H54), C55(H55), C56(H56), C57(H57)
;
_olex2_submission_special_instructions 'No special instructions were received'

loop_
_space_group_symop_operation_xyz
'x, y, z'
'-x+1/2, y+1/2, -z+1/2'
'-x, -y, -z'
'x-1/2, -y-1/2, z-1/2'

loop_
_atom_site_label
_atom_site_type_symbol
_atom_site_fract_x
_atom_site_fract_y
_atom_site_fract_z
_atom_site_U_iso_or_equiv
_atom_site_adp_type
_atom_site_occupancy
_atom_site_site_symmetry_order
_atom_site_calc_flag
_atom_site_refinement_flags_posn
_atom_site_refinement_flags_adp
_atom_site_refinement_flags_occupancy
_atom_site_disorder_assembly
_atom_site_disorder_group
N1 N -0.07912(11) 0.1638(5) 0.91871(9) 0.0530(7) Uani 1 1 d D . . . .
H1A H -0.0979(12) 0.033(3) 0.9147(10) 0.064 Uiso 1 1 d DR . . . .
H1B H -0.0826(13) 0.248(4) 0.9415(8) 0.064 Uiso 1 1 d DR . . . .
C1 C -0.06173(11) 0.2622(5) 0.88607(10) 0.0407(7) Uani 1 1 d . . . . .
C2 C -0.03659(12) 0.4765(5) 0.89280(10) 0.0470(8) Uani 1 1 d . . . . .
H2 H -0.033577 0.556666 0.919728 0.056 Uiso 1 1 calc R . . . .
C3 C -0.01611(12) 0.5730(6) 0.86084(12) 0.0531(9) Uani 1 1 d . . . . .
C4 C -0.02104(13) 0.4513(6) 0.82085(11) 0.0551(9) Uani 1 1 d . U . . .
C5 C -0.04621(13) 0.2424(6) 0.81394(11) 0.0562(9) Uani 1 1 d . . . . .
H5 H -0.049492 0.162287 0.786958 0.067 Uiso 1 1 calc R . . . .
C6 C -0.06653(13) 0.1491(6) 0.84558(11) 0.0519(8) Uani 1 1 d . . . . .
H6 H -0.084143 0.005837 0.840070 0.062 Uiso 1 1 calc R . . . .
C7 C 0.04166(12) 0.7721(6) 0.75429(11) 0.0529(8) Uani 1 1 d . U . . .
C8 C 0.06627(13) 0.9767(6) 0.76252(11) 0.0554(9) Uani 1 1 d . . . . .
H8 H 0.064993 1.061890 0.787899 0.066 Uiso 1 1 calc R . . . .
C9 C 0.09306(14) 1.0616(6) 0.73436(11) 0.0549(9) Uani 1 1 d . . . . .
H9 H 0.110484 1.204984 0.740629 0.066 Uiso 1 1 calc R . . . .
C10 C 0.09520(13) 0.9427(6) 0.69708(10) 0.0503(8) Uani 1 1 d . . . . .
H10 H 0.114469 1.001514 0.678045 0.060 Uiso 1 1 calc R . . . .
C11 C 0.06875(13) 0.7362(6) 0.68794(11) 0.0557(9) Uani 1 1 d . . . . .
H11 H 0.069258 0.654066 0.662000 0.067 Uiso 1 1 calc R . . . .
C12 C 0.04114(13) 0.6460(6) 0.71646(13) 0.0592(9) Uani 1 1 d . U . . .
N2 N -0.00177(15) 0.5134(7) 0.78468(16) 0.0404(10) Uani 0.763(9) 1 d D U P A 3
N3 N 0.01922(18) 0.7132(8) 0.79040(16) 0.0427(10) Uani 0.763(9) 1 d D U P A 3
N2A N 0.0100(7) 0.653(3) 0.8018(6) 0.047(3) Uani 0.237(9) 1 d . U P A 4
N3A N 0.0099(6) 0.572(2) 0.7674(5) 0.048(3) Uani 0.237(9) 1 d . U P A 4
N4 N 0.66775(11) 0.1328(5) 0.68551(9) 0.0504(7) Uani 1 1 d D . . . .
H4A H 0.6477(11) 0.009(3) 0.6753(9) 0.060 Uiso 1 1 d DR . . . .
H4B H 0.6630(12) 0.189(4) 0.7108(7) 0.060 Uiso 1 1 d DR . . . .
C13 C 0.68291(11) 0.2673(5) 0.65598(10) 0.0431(7) Uani 1 1 d . . . . .
C14 C 0.70720(13) 0.4797(5) 0.66924(12) 0.0519(8) Uani 1 1 d . . . . .
H14 H 0.711096 0.534770 0.698529 0.062 Uiso 1 1 calc R . . . .
C15 C 0.72542(13) 0.6089(6) 0.63992(15) 0.0646(11) Uani 1 1 d . . . . .
H15 H 0.742187 0.751183 0.649491 0.078 Uiso 1 1 calc R . . . .
C16 C 0.71963(15) 0.5338(7) 0.59640(14) 0.0658(11) Uani 1 1 d . . . . .
C17 C 0.69401(15) 0.3280(7) 0.58317(12) 0.0611(10) Uani 1 1 d . . . . .
H17 H 0.688751 0.276670 0.553422 0.073 Uiso 1 1 calc R . . . .
C18 C 0.67609(13) 0.1965(6) 0.61171(11) 0.0495(8) Uani 1 1 d . . . . .
H18 H 0.658829 0.055700 0.601576 0.059 Uiso 1 1 calc R . . . .
C19 C 0.77189(14) 0.8729(7) 0.52663(14) 0.0644(11) Uani 1 1 d . . . . .
C20 C 0.76743(13) 0.7937(6) 0.48447(14) 0.0610(10) Uani 1 1 d . . . . .
H20 H 0.751726 0.649412 0.475114 0.073 Uiso 1 1 calc R . . . .
C21 C 0.78594(13) 0.9257(6) 0.45588(11) 0.0556(9) Uani 1 1 d . . . . .
H21 H 0.782593 0.872406 0.426556 0.067 Uiso 1 1 calc R . . . .
C22 C 0.80919(13) 1.1333(6) 0.46932(12) 0.0546(9) Uani 1 1 d . . . . .
H22 H 0.822618 1.222155 0.449684 0.066 Uiso 1 1 calc R . . . .
C23 C 0.81285(14) 1.2114(6) 0.51130(13) 0.0615(10) Uani 1 1 d . . . . .
H23 H 0.828237 1.356282 0.520561 0.074 Uiso 1 1 calc R . . . .
C24 C 0.79462(15) 1.0827(8) 0.53981(12) 0.0689(11) Uani 1 1 d . . . . .
H24 H 0.797568 1.137820 0.568936 0.083 Uiso 1 1 calc R . . . .
N5 N 0.7305(2) 0.6221(10) 0.5562(3) 0.0439(17) Uani 0.548(12) 1 d D U P B 1
N6 N 0.7596(2) 0.7983(10) 0.5677(3) 0.0448(16) Uani 0.548(12) 1 d D U P B 1
N5' N 0.7484(3) 0.7211(17) 0.5822(2) 0.0442(19) Uani 0.452(12) 1 d D U P B 2
N6' N 0.7453(4) 0.6682(16) 0.5420(2) 0.0440(19) Uani 0.452(12) 1 d D U P B 2
N7 N 0.08251(10) 0.5033(5) 1.00551(8) 0.0480(7) Uani 1 1 d . . . . .
C25 C 0.05563(12) 0.3068(6) 0.99390(11) 0.0495(8) Uani 1 1 d . . . . .
H25 H 0.027587 0.271195 1.006726 0.059 Uiso 1 1 calc R . . . .
C26 C 0.06630(12) 0.1546(6) 0.96461(11) 0.0495(8) Uani 1 1 d . . . . .
H26 H 0.044747 0.021438 0.956820 0.059 Uiso 1 1 calc R . . . .
C27 C 0.10831(11) 0.1929(5) 0.94619(9) 0.0425(7) Uani 1 1 d . . . . .
C28 C 0.13733(12) 0.3948(5) 0.95861(10) 0.0441(8) Uani 1 1 d . . . . .
H28 H 0.166469 0.431713 0.947135 0.053 Uiso 1 1 calc R . . . .
C29 C 0.12311(12) 0.5401(6) 0.98782(10) 0.0479(8) Uani 1 1 d . . . . .
H29 H 0.143581 0.675867 0.995943 0.057 Uiso 1 1 calc R . . . .
C30 C 0.11910(12) 0.0308(6) 0.91448(10) 0.0487(8) Uani 1 1 d . . . . .
H30 H 0.092415 -0.083889 0.903592 0.058 Uiso 1 1 calc R . . . .
C31 C 0.16157(11) 0.0260(5) 0.89939(9) 0.0397(7) Uani 1 1 d . . . . .
H31 H 0.187870 0.142686 0.909642 0.048 Uiso 1 1 calc R . . . .
C32 C 0.17265(11) -0.1398(5) 0.86848(9) 0.0401(7) Uani 1 1 d . . . . .
C33 C 0.14097(12) -0.3308(6) 0.85679(10) 0.0466(8) Uani 1 1 d . . . . .
H33 H 0.112204 -0.355024 0.869402 0.056 Uiso 1 1 calc R . . . .
C34 C 0.14998(13) -0.4918(6) 0.82659(10) 0.0492(8) Uani 1 1 d . . . . .
H34 H 0.127221 -0.621758 0.819091 0.059 Uiso 1 1 calc R . . . .
C35 C 0.19092(13) -0.4627(6) 0.80813(10) 0.0492(8) Uani 1 1 d . . . . .
H35 H 0.196238 -0.571665 0.787541 0.059 Uiso 1 1 calc R . . . .
C36 C 0.22564(12) -0.2724(6) 0.81923(9) 0.0438(7) Uani 1 1 d . . . . .
C37 C 0.26953(13) -0.2429(6) 0.80129(10) 0.0521(8) Uani 1 1 d . . . . .
H37 H 0.275411 -0.352264 0.781003 0.062 Uiso 1 1 calc R . . . .
C38 C 0.30350(13) -0.0604(6) 0.81264(11) 0.0560(9) Uani 1 1 d . . . . .
H38 H 0.332584 -0.042807 0.800139 0.067 Uiso 1 1 calc R . . . .
C39 C 0.29543(13) 0.1012(6) 0.84277(11) 0.0527(8) Uani 1 1 d . . . . .
H39 H 0.319470 0.227034 0.850882 0.063 Uiso 1 1 calc R . . . .
C40 C 0.25331(12) 0.0798(5) 0.86063(10) 0.0458(8) Uani 1 1 d . . . . .
H40 H 0.248201 0.192628 0.880591 0.055 Uiso 1 1 calc R . . . .
C41 C 0.21708(11) -0.1079(5) 0.84988(9) 0.0398(7) Uani 1 1 d . . . . .
N8 N 0.34400(11) 0.6459(5) 0.23064(9) 0.0567(7) Uani 1 1 d . . . . .
C42 C 0.31888(14) 0.4511(7) 0.21608(12) 0.0647(10) Uani 1 1 d . . . . .
H42 H 0.288342 0.411450 0.225573 0.078 Uiso 1 1 calc R . . . .
C43 C 0.33409(13) 0.3041(7) 0.18837(12) 0.0600(10) Uani 1 1 d . . . . .
H43 H 0.314033 0.168182 0.179115 0.072 Uiso 1 1 calc R . . . .
C44 C 0.37852(12) 0.3518(6) 0.17369(10) 0.0462(8) Uani 1 1 d . . . . .
C45 C 0.40463(13) 0.5546(6) 0.18789(10) 0.0482(8) Uani 1 1 d . . . . .
H45 H 0.434853 0.598642 0.178365 0.058 Uiso 1 1 calc R . . . .
C46 C 0.38679(13) 0.6937(6) 0.21599(10) 0.0520(8) Uani 1 1 d . . . . .
H46 H 0.405881 0.831503 0.225547 0.062 Uiso 1 1 calc R . . . .
C47 C 0.39402(13) 0.1883(6) 0.14465(10) 0.0497(8) Uani 1 1 d . . . . .
H47 H 0.372475 0.054653 0.137766 0.060 Uiso 1 1 calc R . . . .
C48 C 0.43402(12) 0.2034(5) 0.12694(10) 0.0458(8) Uani 1 1 d . . . . .
H48 H 0.455910 0.336123 0.133706 0.055 Uiso 1 1 calc R . . . .
C49 C 0.44838(12) 0.0360(5) 0.09772(9) 0.0420(7) Uani 1 1 d . . . . .
C50 C 0.41416(13) -0.1470(6) 0.08146(10) 0.0489(8) Uani 1 1 d . . . . .
H50 H 0.381007 -0.159021 0.088742 0.059 Uiso 1 1 calc R . . . .
C51 C 0.42692(14) -0.3137(6) 0.05477(11) 0.0551(9) Uani 1 1 d . . . . .
H51 H 0.402645 -0.436988 0.044224 0.066 Uiso 1 1 calc R . . . .
C52 C 0.47407(13) -0.3001(6) 0.04383(11) 0.0554(9) Uani 1 1 d . . . . .
H52 H 0.482524 -0.415405 0.025861 0.066 Uiso 1 1 calc R . . . .
C53 C 0.51062(12) -0.1185(5) 0.05858(10) 0.0451(8) Uani 1 1 d . . . . .
C54 C 0.55972(13) -0.1018(6) 0.04685(11) 0.0537(9) Uani 1 1 d . . . . .
H54 H 0.568316 -0.216631 0.028849 0.064 Uiso 1 1 calc R . . . .
C55 C 0.59455(13) 0.0748(6) 0.06088(11) 0.0550(9) Uani 1 1 d . . . . .
H55 H 0.627182 0.083139 0.052736 0.066 Uiso 1 1 calc R . . . .
C56 C 0.58214(13) 0.2447(6) 0.08741(11) 0.0545(9) Uani 1 1 d . . . . .
H56 H 0.606552 0.368261 0.097144 0.065 Uiso 1 1 calc R . . . .
C57 C 0.53556(12) 0.2354(6) 0.09946(10) 0.0493(8) Uani 1 1 d . . . . .
H57 H 0.528113 0.352500 0.117547 0.059 Uiso 1 1 calc R . . . .
C58 C 0.49786(12) 0.0536(5) 0.08548(9) 0.0405(7) Uani 1 1 d . . . . .

loop_
_atom_site_aniso_label
_atom_site_aniso_U_11
_atom_site_aniso_U_22
_atom_site_aniso_U_33
_atom_site_aniso_U_23
_atom_site_aniso_U_13
_atom_site_aniso_U_12
N1 0.0545(17) 0.0522(18) 0.0571(17) -0.0003(14) 0.0243(14) -0.0138(14)
C1 0.0380(15) 0.0408(18) 0.0454(17) 0.0014(14) 0.0157(13) -0.0041(14)
C2 0.0460(17) 0.045(2) 0.0499(18) -0.0017(15) 0.0148(15) -0.0052(15)
C3 0.0391(17) 0.052(2) 0.070(2) 0.0155(18) 0.0194(16) 0.0039(15)
C4 0.0446(18) 0.069(2) 0.059(2) 0.0154(18) 0.0262(16) 0.0146(18)
C5 0.0512(19) 0.066(3) 0.055(2) -0.0022(18) 0.0219(16) 0.0096(18)
C6 0.0460(18) 0.049(2) 0.063(2) -0.0084(17) 0.0198(16) -0.0012(15)
C7 0.0399(17) 0.062(2) 0.0576(19) 0.0201(16) 0.0151(15) 0.0050(17)
C8 0.062(2) 0.058(2) 0.055(2) 0.0032(17) 0.0303(18) 0.0030(18)
C9 0.068(2) 0.046(2) 0.055(2) -0.0026(16) 0.0267(18) -0.0083(17)
C10 0.0521(19) 0.058(2) 0.0429(18) 0.0068(16) 0.0177(15) -0.0023(17)
C11 0.057(2) 0.058(2) 0.0479(19) -0.0116(17) 0.0094(16) 0.0037(18)
C12 0.0430(18) 0.048(2) 0.079(2) 0.0090(18) 0.0070(17) 0.0004(16)
N2 0.0394(19) 0.035(2) 0.049(2) -0.0005(17) 0.0161(15) -0.0043(16)
N3 0.043(2) 0.033(3) 0.054(2) 0.0026(18) 0.0162(15) -0.0038(17)
N2A 0.046(5) 0.035(5) 0.056(5) -0.003(4) 0.009(4) -0.005(4)
N3A 0.046(5) 0.034(5) 0.058(5) 0.003(4) 0.008(4) -0.001(4)
N4 0.0559(17) 0.0479(17) 0.0517(16) -0.0010(13) 0.0229(14) -0.0036(13)
C13 0.0362(16) 0.0430(19) 0.0520(19) 0.0010(15) 0.0163(14) 0.0081(14)
C14 0.0492(19) 0.042(2) 0.066(2) -0.0039(16) 0.0194(17) 0.0064(15)
C15 0.0390(18) 0.042(2) 0.112(3) 0.012(2) 0.022(2) 0.0035(15)
C16 0.056(2) 0.068(3) 0.090(3) 0.035(2) 0.046(2) 0.029(2)
C17 0.066(2) 0.064(3) 0.064(2) 0.0139(19) 0.0360(19) 0.026(2)
C18 0.0517(18) 0.046(2) 0.0541(19) -0.0019(16) 0.0215(16) 0.0108(15)
C19 0.0431(19) 0.078(3) 0.079(3) 0.039(2) 0.0285(19) 0.023(2)
C20 0.0403(18) 0.041(2) 0.091(3) 0.0087(19) 0.0043(18) -0.0019(15)
C21 0.0486(19) 0.062(2) 0.0514(19) -0.0026(17) 0.0084(16) 0.0089(17)
C22 0.0455(18) 0.056(2) 0.060(2) 0.0191(18) 0.0121(16) -0.0004(16)
C23 0.057(2) 0.046(2) 0.070(2) -0.0037(18) 0.0023(18) 0.0088(17)
C24 0.065(2) 0.090(3) 0.052(2) 0.007(2) 0.0179(19) 0.042(2)
N5 0.036(3) 0.041(3) 0.054(4) -0.004(3) 0.013(3) 0.005(2)
N6 0.040(3) 0.043(3) 0.052(4) -0.004(3) 0.015(2) 0.000(2)
N5' 0.041(4) 0.038(4) 0.053(4) -0.001(3) 0.014(3) 0.005(3)
N6' 0.036(4) 0.042(4) 0.054(4) -0.001(3) 0.013(3) 0.005(3)
N7 0.0452(15) 0.0511(17) 0.0519(15) -0.0059(13) 0.0210(13) -0.0026(13)
C25 0.0440(17) 0.057(2) 0.0558(19) -0.0024(17) 0.0268(15) -0.0043(16)
C26 0.0418(17) 0.051(2) 0.059(2) -0.0061(16) 0.0212(15) -0.0061(15)
C27 0.0390(16) 0.050(2) 0.0398(16) -0.0006(14) 0.0140(13) -0.0039(14)
C28 0.0415(16) 0.050(2) 0.0455(17) -0.0043(15) 0.0205(14) -0.0052(15)
C29 0.0467(18) 0.052(2) 0.0475(18) -0.0063(15) 0.0175(15) -0.0095(15)
C30 0.0435(17) 0.052(2) 0.0528(19) -0.0109(16) 0.0175(15) -0.0083(15)
C31 0.0389(16) 0.0466(19) 0.0341(15) -0.0027(13) 0.0119(13) 0.0012(14)
C32 0.0378(16) 0.0454(19) 0.0349(15) 0.0013(13) 0.0077(13) 0.0049(14)
C33 0.0463(18) 0.055(2) 0.0391(16) 0.0004(15) 0.0140(14) -0.0008(16)
C34 0.0542(19) 0.047(2) 0.0435(17) -0.0015(15) 0.0107(15) -0.0042(16)
C35 0.057(2) 0.051(2) 0.0384(17) -0.0055(15) 0.0126(15) 0.0061(16)
C36 0.0433(17) 0.054(2) 0.0323(15) 0.0021(14) 0.0093(13) 0.0125(15)
C37 0.0536(19) 0.063(2) 0.0429(18) -0.0038(16) 0.0199(15) 0.0079(18)
C38 0.0466(18) 0.072(3) 0.054(2) -0.0003(18) 0.0224(16) 0.0027(18)
C39 0.0458(18) 0.061(2) 0.0540(19) -0.0063(17) 0.0194(16) -0.0026(16)
C40 0.0432(17) 0.052(2) 0.0438(17) -0.0034(15) 0.0154(14) 0.0030(15)
C41 0.0380(16) 0.0479(19) 0.0315(14) 0.0028(13) 0.0076(12) 0.0058(14)
N8 0.0510(16) 0.069(2) 0.0500(16) -0.0095(15) 0.0154(13) 0.0018(15)
C42 0.050(2) 0.084(3) 0.067(2) -0.025(2) 0.0264(18) -0.021(2)
C43 0.0498(19) 0.071(3) 0.064(2) -0.0220(19) 0.0236(17) -0.0176(18)
C44 0.0410(17) 0.053(2) 0.0441(17) 0.0010(15) 0.0114(14) -0.0019(15)
C45 0.0489(18) 0.053(2) 0.0437(17) -0.0021(15) 0.0160(15) -0.0073(16)
C46 0.0515(19) 0.055(2) 0.0468(18) -0.0038(16) 0.0105(15) -0.0032(16)
C47 0.0525(19) 0.048(2) 0.0515(19) -0.0066(15) 0.0207(16) -0.0094(16)
C48 0.0437(17) 0.0474(19) 0.0458(17) -0.0001(15) 0.0130(14) -0.0034(15)
C49 0.0404(16) 0.0446(19) 0.0387(16) 0.0008(14) 0.0086(13) 0.0009(14)
C50 0.0444(17) 0.055(2) 0.0464(18) -0.0034(15) 0.0130(14) -0.0080(15)
C51 0.057(2) 0.057(2) 0.0504(19) -0.0091(16) 0.0156(16) -0.0111(17)
C52 0.059(2) 0.059(2) 0.0497(19) -0.0118(16) 0.0190(17) -0.0022(18)
C53 0.0447(17) 0.049(2) 0.0391(16) 0.0010(14) 0.0088(14) 0.0014(15)
C54 0.0500(19) 0.061(2) 0.0524(19) -0.0040(17) 0.0195(16) 0.0077(17)
C55 0.0492(19) 0.061(2) 0.060(2) 0.0017(18) 0.0242(17) 0.0022(18)
C56 0.0458(18) 0.056(2) 0.062(2) 0.0011(17) 0.0182(16) -0.0060(16)
C57 0.0476(18) 0.050(2) 0.0507(19) -0.0045(15) 0.0153(15) -0.0029(16)
C58 0.0412(16) 0.0438(19) 0.0345(15) 0.0059(13) 0.0084(13) 0.0023(14)

loop_
_atom_type_symbol
_atom_type_description
_atom_type_scat_dispersion_real
_atom_type_scat_dispersion_imag
_atom_type_scat_source
C C 0.0033 0.0016 'International Tables Vol C Tables 4.2.6.8 and 6.1.1.4'
H H 0.0000 0.0000 'International Tables Vol C Tables 4.2.6.8 and 6.1.1.4'
N N 0.0061 0.0033 'International Tables Vol C Tables 4.2.6.8 and 6.1.1.4'

loop_
_geom_angle_atom_site_label_1
_geom_angle_atom_site_label_2
_geom_angle_atom_site_label_3
_geom_angle
_geom_angle_site_symmetry_1
_geom_angle_site_symmetry_3
_geom_angle_publ_flag
H1A N1 H1B 114.1(16) . . ?
C1 N1 H1A 123.1(18) . . ?
C1 N1 H1B 119.6(19) . . ?
N1 C1 C2 120.7(3) . . ?
N1 C1 C6 121.1(3) . . ?
C6 C1 C2 118.2(3) . . ?
C1 C2 H2 119.4 . . ?
C3 C2 C1 121.3(3) . . ?
C3 C2 H2 119.4 . . ?
C2 C3 C4 118.6(3) . . ?
C3 C4 N2 128.2(4) . . ?
C3 C4 N2A 91.8(7) . . ?
C5 C4 C3 120.2(3) . . ?
C5 C4 N2 111.6(3) . . ?
C5 C4 N2A 147.9(7) . . ?
C4 C5 H5 119.7 . . ?
C6 C5 C4 120.7(3) . . ?
C6 C5 H5 119.7 . . ?
C1 C6 H6 119.5 . . ?
C5 C6 C1 121.0(3) . . ?
C5 C6 H6 119.5 . . ?
C8 C7 C12 121.4(3) . . ?
C8 C7 N3 109.7(3) . . ?
C8 C7 N3A 151.4(7) . . ?
C12 C7 N3 128.9(4) . . ?
C12 C7 N3A 87.1(7) . . ?
C7 C8 H8 119.9 . . ?
C7 C8 C9 120.1(3) . . ?
C9 C8 H8 119.9 . . ?
C8 C9 H9 119.4 . . ?
C8 C9 C10 121.2(3) . . ?
C10 C9 H9 119.4 . . ?
C9 C10 H10 120.7 . . ?
C9 C10 C11 118.7(3) . . ?
C11 C10 H10 120.7 . . ?
C10 C11 H11 119.5 . . ?
C10 C11 C12 120.9(3) . . ?
C12 C11 H11 119.5 . . ?
C7 C12 C11 117.5(3) . . ?
N3 N2 C4 111.1(5) . . ?
N2 N3 C7 111.0(5) . . ?
N3A N2A C4 100.0(17) . . ?
N2A N3A C7 94.6(15) . . ?
H4A N4 H4B 113.3(16) . . ?
C13 N4 H4A 119.0(18) . . ?
C13 N4 H4B 121.8(18) . . ?
N4 C13 C14 120.8(3) . . ?
N4 C13 C18 121.4(3) . . ?
C14 C13 C18 117.8(3) . . ?
C13 C14 H14 119.8 . . ?
C15 C14 C13 120.4(3) . . ?
C15 C14 H14 119.8 . . ?
C14 C15 H15 119.4 . . ?
C14 C15 C16 121.2(4) . . ?
C16 C15 H15 119.4 . . ?
C15 C16 N5 137.2(5) . . ?
C15 C16 N5' 98.3(4) . . ?
C17 C16 C15 118.0(3) . . ?
C17 C16 N5 104.6(4) . . ?
C17 C16 N5' 143.6(4) . . ?
C16 C17 H17 119.1 . . ?
C18 C17 C16 121.8(4) . . ?
C18 C17 H17 119.1 . . ?
C13 C18 H18 119.6 . . ?
C17 C18 C13 120.7(3) . . ?
C17 C18 H18 119.6 . . ?
C20 C19 C24 119.8(3) . . ?
C20 C19 N6 139.2(4) . . ?
C20 C19 N6' 96.8(4) . . ?
C24 C19 N6 100.9(4) . . ?
C24 C19 N6' 143.3(4) . . ?
C19 C20 H20 120.3 . . ?
C19 C20 C21 119.3(3) . . ?
C21 C20 H20 120.3 . . ?
C20 C21 H21 119.7 . . ?
C22 C21 C20 120.7(3) . . ?
C22 C21 H21 119.7 . . ?
C21 C22 H22 120.3 . . ?
C23 C22 C21 119.4(3) . . ?
C23 C22 H22 120.3 . . ?
C22 C23 H23 119.8 . . ?
C24 C23 C22 120.5(4) . . ?
C24 C23 H23 119.8 . . ?
C19 C24 H24 119.9 . . ?
C23 C24 C19 120.3(4) . . ?
C23 C24 H24 119.9 . . ?
N6 N5 C16 107.3(9) . . ?
N5 N6 C19 105.1(9) . . ?
N6' N5' C16 103.2(11) . . ?
N5' N6' C19 102.5(10) . . ?
C29 N7 C25 115.4(3) . . ?
N7 C25 H25 118.1 . . ?
N7 C25 C26 123.8(3) . . ?
C26 C25 H25 118.1 . . ?
C25 C26 H26 119.6 . . ?
C25 C26 C27 120.8(3) . . ?
C27 C26 H26 119.6 . . ?
C26 C27 C28 116.1(3) . . ?
C26 C27 C30 120.5(3) . . ?
C28 C27 C30 123.4(3) . . ?
C27 C28 H28 120.4 . . ?
C29 C28 C27 119.1(3) . . ?
C29 C28 H28 120.4 . . ?
N7 C29 C28 124.7(3) . . ?
N7 C29 H29 117.6 . . ?
C28 C29 H29 117.6 . . ?
C27 C30 H30 116.3 . . ?
C31 C30 C27 127.4(3) . . ?
C31 C30 H30 116.3 . . ?
C30 C31 H31 116.5 . . ?
C30 C31 C32 127.0(3) . . ?
C32 C31 H31 116.5 . . ?
C33 C32 C31 120.4(3) . . ?
C33 C32 C41 118.5(3) . . ?
C41 C32 C31 121.1(3) . . ?
C32 C33 H33 119.1 . . ?
C32 C33 C34 121.8(3) . . ?
C34 C33 H33 119.1 . . ?
C33 C34 H34 119.7 . . ?
C35 C34 C33 120.6(3) . . ?
C35 C34 H34 119.7 . . ?
C34 C35 H35 119.7 . . ?
C34 C35 C36 120.7(3) . . ?
C36 C35 H35 119.7 . . ?
C35 C36 C37 121.4(3) . . ?
C35 C36 C41 119.4(3) . . ?
C37 C36 C41 119.2(3) . . ?
C36 C37 H37 119.4 . . ?
C38 C37 C36 121.2(3) . . ?
C38 C37 H37 119.4 . . ?
C37 C38 H38 120.0 . . ?
C37 C38 C39 119.9(3) . . ?
C39 C38 H38 120.0 . . ?
C38 C39 H39 119.6 . . ?
C40 C39 C38 120.7(3) . . ?
C40 C39 H39 119.6 . . ?
C39 C40 H40 119.4 . . ?
C39 C40 C41 121.3(3) . . ?
C41 C40 H40 119.4 . . ?
C36 C41 C32 119.0(3) . . ?
C40 C41 C32 123.3(3) . . ?
C40 C41 C36 117.7(3) . . ?
C42 N8 C46 115.3(3) . . ?
N8 C42 H42 117.8 . . ?
N8 C42 C43 124.3(3) . . ?
C43 C42 H42 117.8 . . ?
C42 C43 H43 119.8 . . ?
C42 C43 C44 120.5(3) . . ?
C44 C43 H43 119.8 . . ?
C43 C44 C47 118.8(3) . . ?
C45 C44 C43 116.1(3) . . ?
C45 C44 C47 125.2(3) . . ?
C44 C45 H45 120.0 . . ?
C44 C45 C46 119.9(3) . . ?
C46 C45 H45 120.0 . . ?
N8 C46 C45 123.9(3) . . ?
N8 C46 H46 118.0 . . ?
C45 C46 H46 118.0 . . ?
C44 C47 H47 116.0 . . ?
C48 C47 C44 128.0(3) . . ?
C48 C47 H47 116.0 . . ?
C47 C48 H48 116.7 . . ?
C47 C48 C49 126.6(3) . . ?
C49 C48 H48 116.7 . . ?
C50 C49 C48 120.0(3) . . ?
C50 C49 C58 118.1(3) . . ?
C58 C49 C48 121.9(3) . . ?
C49 C50 H50 119.0 . . ?
C49 C50 C51 122.0(3) . . ?
C51 C50 H50 119.0 . . ?
C50 C51 H51 120.0 . . ?
C52 C51 C50 120.1(3) . . ?
C52 C51 H51 120.0 . . ?
C51 C52 H52 119.3 . . ?
C51 C52 C53 121.3(3) . . ?
C53 C52 H52 119.3 . . ?
C52 C53 C54 121.6(3) . . ?
C52 C53 C58 119.2(3) . . ?
C58 C53 C54 119.2(3) . . ?
C53 C54 H54 119.4 . . ?
C55 C54 C53 121.3(3) . . ?
C55 C54 H54 119.4 . . ?
C54 C55 H55 120.2 . . ?
C54 C55 C56 119.7(3) . . ?
C56 C55 H55 120.2 . . ?
C55 C56 H56 119.5 . . ?
C57 C56 C55 121.0(3) . . ?
C57 C56 H56 119.5 . . ?
C56 C57 H57 119.4 . . ?
C56 C57 C58 121.3(3) . . ?
C58 C57 H57 119.4 . . ?
C53 C58 C49 119.3(3) . . ?
C53 C58 C57 117.6(3) . . ?
C57 C58 C49 123.1(3) . . ?

loop_
_geom_bond_atom_site_label_1
_geom_bond_atom_site_label_2
_geom_bond_distance
_geom_bond_site_symmetry_2
_geom_bond_publ_flag
N1 H1A 0.896(10) . ?
N1 H1B 0.897(10) . ?
N1 C1 1.365(4) . ?
C1 C2 1.407(4) . ?
C1 C6 1.406(4) . ?
C2 H2 0.9500 . ?
C2 C3 1.388(4) . ?
C3 C4 1.416(5) . ?
C4 C5 1.379(5) . ?
C4 N2 1.417(6) . ?
C4 N2A 1.64(2) . ?
C5 H5 0.9500 . ?
C5 C6 1.369(4) . ?
C6 H6 0.9500 . ?
C7 C8 1.352(5) . ?
C7 C12 1.397(5) . ?
C7 N3 1.461(6) . ?
C7 N3A 1.562(18) . ?
C8 H8 0.9500 . ?
C8 C9 1.369(4) . ?
C9 H9 0.9500 . ?
C9 C10 1.378(4) . ?
C10 H10 0.9500 . ?
C10 C11 1.383(5) . ?
C11 H11 0.9500 . ?
C11 C12 1.405(5) . ?
N2 N3 1.286(7) . ?
N2A N3A 1.18(3) . ?
N4 H4A 0.897(10) . ?
N4 H4B 0.902(10) . ?
N4 C13 1.364(4) . ?
C13 C14 1.406(4) . ?
C13 C18 1.408(4) . ?
C14 H14 0.9500 . ?
C14 C15 1.381(5) . ?
C15 H15 0.9500 . ?
C15 C16 1.398(5) . ?
C16 C17 1.384(5) . ?
C16 N5 1.467(10) . ?
C16 N5' 1.474(12) . ?
C17 H17 0.9500 . ?
C17 C18 1.366(5) . ?
C18 H18 0.9500 . ?
C19 C20 1.373(5) . ?
C19 C24 1.378(6) . ?
C19 N6 1.484(10) . ?
C19 N6' 1.536(12) . ?
C20 H20 0.9500 . ?
C20 C21 1.377(5) . ?
C21 H21 0.9500 . ?
C21 C22 1.372(5) . ?
C22 H22 0.9500 . ?
C22 C23 1.370(5) . ?
C23 H23 0.9500 . ?
C23 C24 1.360(5) . ?
C24 H24 0.9500 . ?
N5 N6 1.267(7) . ?
N5' N6' 1.276(8) . ?
N7 C25 1.342(4) . ?
N7 C29 1.341(4) . ?
C25 H25 0.9500 . ?
C25 C26 1.371(4) . ?
C26 H26 0.9500 . ?
C26 C27 1.390(4) . ?
C27 C28 1.397(4) . ?
C27 C30 1.466(4) . ?
C28 H28 0.9500 . ?
C28 C29 1.383(4) . ?
C29 H29 0.9500 . ?
C30 H30 0.9500 . ?
C30 C31 1.316(4) . ?
C31 H31 0.9500 . ?
C31 C32 1.465(4) . ?
C32 C33 1.373(4) . ?
C32 C41 1.445(4) . ?
C33 H33 0.9500 . ?
C33 C34 1.409(4) . ?
C34 H34 0.9500 . ?
C34 C35 1.358(4) . ?
C35 H35 0.9500 . ?
C35 C36 1.411(4) . ?
C36 C37 1.417(4) . ?
C36 C41 1.430(4) . ?
C37 H37 0.9500 . ?
C37 C38 1.364(5) . ?
C38 H38 0.9500 . ?
C38 C39 1.401(4) . ?
C39 H39 0.9500 . ?
C39 C40 1.368(4) . ?
C40 H40 0.9500 . ?
C40 C41 1.420(4) . ?
N8 C42 1.330(4) . ?
N8 C46 1.345(4) . ?
C42 H42 0.9500 . ?
C42 C43 1.366(5) . ?
C43 H43 0.9500 . ?
C43 C44 1.385(4) . ?
C44 C45 1.378(4) . ?
C44 C47 1.463(4) . ?
C45 H45 0.9500 . ?
C45 C46 1.381(4) . ?
C46 H46 0.9500 . ?
C47 H47 0.9500 . ?
C47 C48 1.312(4) . ?
C48 H48 0.9500 . ?
C48 C49 1.469(4) . ?
C49 C50 1.388(4) . ?
C49 C58 1.440(4) . ?
C50 H50 0.9500 . ?
C50 C51 1.394(4) . ?
C51 H51 0.9500 . ?
C51 C52 1.359(4) . ?
C52 H52 0.9500 . ?
C52 C53 1.407(4) . ?
C53 C54 1.422(4) . ?
C53 C58 1.421(4) . ?
C54 H54 0.9500 . ?
C54 C55 1.357(5) . ?
C55 H55 0.9500 . ?
C55 C56 1.400(5) . ?
C56 H56 0.9500 . ?
C56 C57 1.362(4) . ?
C57 H57 0.9500 . ?
C57 C58 1.423(4) . ?

loop_
_geom_hbond_atom_site_label_D
_geom_hbond_atom_site_label_H
_geom_hbond_atom_site_label_A
_geom_hbond_distance_DH
_geom_hbond_distance_HA
_geom_hbond_distance_DA
_geom_hbond_angle_DHA
_geom_hbond_site_symmetry_A
_geom_hbond_publ_flag
N1 H1B N7 0.897(10) 2.215(10) 3.104(4) 171(2) 3_567 yes
N4 H4B N8 0.902(10) 2.133(10) 3.031(4) 174(2) 3_666 yes
C46 H46 N2 0.95 2.69 3.474(5) 140.5 4_675 yes

loop_
_geom_torsion_atom_site_label_1
_geom_torsion_atom_site_label_2
_geom_torsion_atom_site_label_3
_geom_torsion_atom_site_label_4
_geom_torsion
_geom_torsion_site_symmetry_1
_geom_torsion_site_symmetry_2
_geom_torsion_site_symmetry_3
_geom_torsion_site_symmetry_4
_geom_torsion_publ_flag
N1 C1 C2 C3 176.5(3) . . . . ?
N1 C1 C6 C5 -176.2(3) . . . . ?
C1 C2 C3 C4 0.1(5) . . . . ?
C2 C1 C6 C5 1.5(5) . . . . ?
C2 C3 C4 C5 0.6(5) . . . . ?
C2 C3 C4 N2 -177.9(3) . . . . ?
C2 C3 C4 N2A -179.5(6) . . . . ?
C3 C4 C5 C6 -0.3(5) . . . . ?
C3 C4 N2 N3 -4.6(5) . . . . ?
C3 C4 N2A N3A 178.9(11) . . . . ?
C4 C5 C6 C1 -0.8(5) . . . . ?
C4 N2 N3 C7 177.0(3) . . . . ?
C4 N2A N3A C7 -178.1(8) . . . . ?
C5 C4 N2 N3 176.8(3) . . . . ?
C5 C4 N2A N3A -1(2) . . . . ?
C6 C1 C2 C3 -1.1(5) . . . . ?
C7 C8 C9 C10 0.6(5) . . . . ?
C8 C7 C12 C11 2.1(5) . . . . ?
C8 C7 N3 N2 -176.4(3) . . . . ?
C8 C7 N3A N2A -1.5(18) . . . . ?
C8 C9 C10 C11 1.2(5) . . . . ?
C9 C10 C11 C12 -1.3(5) . . . . ?
C10 C11 C12 C7 -0.2(5) . . . . ?
C12 C7 C8 C9 -2.2(5) . . . . ?
C12 C7 N3 N2 2.0(6) . . . . ?
C12 C7 N3A N2A 176.2(11) . . . . ?
N2 C4 C5 C6 178.4(3) . . . . ?
N3 C7 C8 C9 176.3(3) . . . . ?
N3 C7 C12 C11 -176.2(4) . . . . ?
N2A C4 C5 C6 179.9(11) . . . . ?
N3A C7 C8 C9 175.1(10) . . . . ?
N3A C7 C12 C11 -176.7(5) . . . . ?
N4 C13 C14 C15 176.1(3) . . . . ?
N4 C13 C18 C17 -176.6(3) . . . . ?
C13 C14 C15 C16 0.8(5) . . . . ?
C14 C13 C18 C17 1.8(4) . . . . ?
C14 C15 C16 C17 1.3(5) . . . . ?
C14 C15 C16 N5 176.1(5) . . . . ?
C14 C15 C16 N5' -176.1(4) . . . . ?
C15 C16 C17 C18 -1.9(5) . . . . ?
C15 C16 N5 N6 12.2(8) . . . . ?
C15 C16 N5' N6' -179.9(5) . . . . ?
C16 C17 C18 C13 0.3(5) . . . . ?
C16 N5 N6 C19 177.0(4) . . . . ?
C16 N5' N6' C19 176.2(4) . . . . ?
C17 C16 N5 N6 -172.6(5) . . . . ?
C17 C16 N5' N6' 4.0(10) . . . . ?
C18 C13 C14 C15 -2.4(4) . . . . ?
C19 C20 C21 C22 0.7(5) . . . . ?
C20 C19 C24 C23 -0.3(5) . . . . ?
C20 C19 N6 N5 -11.3(8) . . . . ?
C20 C19 N6' N5' 178.4(6) . . . . ?
C20 C21 C22 C23 -1.4(5) . . . . ?
C21 C22 C23 C24 1.3(5) . . . . ?
C22 C23 C24 C19 -0.4(5) . . . . ?
C24 C19 C20 C21 0.1(5) . . . . ?
C24 C19 N6 N5 169.7(5) . . . . ?
C24 C19 N6' N5' -3.1(10) . . . . ?
N5 C16 C17 C18 -178.2(4) . . . . ?
N6 C19 C20 C21 -178.7(5) . . . . ?
N6 C19 C24 C23 179.0(4) . . . . ?
N5' C16 C17 C18 173.8(6) . . . . ?
N6' C19 C20 C21 179.1(4) . . . . ?
N6' C19 C24 C23 -178.6(6) . . . . ?
N7 C25 C26 C27 2.6(5) . . . . ?
C25 N7 C29 C28 1.5(5) . . . . ?
C25 C26 C27 C28 -1.3(5) . . . . ?
C25 C26 C27 C30 -179.3(3) . . . . ?
C26 C27 C28 C29 0.2(4) . . . . ?
C26 C27 C30 C31 -169.4(3) . . . . ?
C27 C28 C29 N7 -0.4(5) . . . . ?
C27 C30 C31 C32 178.5(3) . . . . ?
C28 C27 C30 C31 12.8(5) . . . . ?
C29 N7 C25 C26 -2.6(5) . . . . ?
C30 C27 C28 C29 178.2(3) . . . . ?
C30 C31 C32 C33 -8.9(5) . . . . ?
C30 C31 C32 C41 171.5(3) . . . . ?
C31 C32 C33 C34 179.0(3) . . . . ?
C31 C32 C41 C36 -178.9(3) . . . . ?
C31 C32 C41 C40 1.4(4) . . . . ?
C32 C33 C34 C35 0.3(5) . . . . ?
C33 C32 C41 C36 1.6(4) . . . . ?
C33 C32 C41 C40 -178.2(3) . . . . ?
C33 C34 C35 C36 0.8(5) . . . . ?
C34 C35 C36 C37 178.1(3) . . . . ?
C34 C35 C36 C41 -0.6(4) . . . . ?
C35 C36 C37 C38 -179.0(3) . . . . ?
C35 C36 C41 C32 -0.5(4) . . . . ?
C35 C36 C41 C40 179.2(3) . . . . ?
C36 C37 C38 C39 0.4(5) . . . . ?
C37 C36 C41 C32 -179.3(3) . . . . ?
C37 C36 C41 C40 0.4(4) . . . . ?
C37 C38 C39 C40 -0.8(5) . . . . ?
C38 C39 C40 C41 1.1(5) . . . . ?
C39 C40 C41 C32 178.9(3) . . . . ?
C39 C40 C41 C36 -0.9(4) . . . . ?
C41 C32 C33 C34 -1.5(4) . . . . ?
C41 C36 C37 C38 -0.2(4) . . . . ?
N8 C42 C43 C44 0.5(6) . . . . ?
C42 N8 C46 C45 -0.1(5) . . . . ?
C42 C43 C44 C45 -1.4(5) . . . . ?
C42 C43 C44 C47 179.0(3) . . . . ?
C43 C44 C45 C46 1.5(5) . . . . ?
C43 C44 C47 C48 179.1(3) . . . . ?
C44 C45 C46 N8 -0.8(5) . . . . ?
C44 C47 C48 C49 -179.8(3) . . . . ?
C45 C44 C47 C48 -0.5(6) . . . . ?
C46 N8 C42 C43 0.3(5) . . . . ?
C47 C44 C45 C46 -178.9(3) . . . . ?
C47 C48 C49 C50 8.6(5) . . . . ?
C47 C48 C49 C58 -170.7(3) . . . . ?
C48 C49 C50 C51 -178.0(3) . . . . ?
C48 C49 C58 C53 177.5(3) . . . . ?
C48 C49 C58 C57 -1.8(4) . . . . ?
C49 C50 C51 C52 -0.1(5) . . . . ?
C50 C49 C58 C53 -1.8(4) . . . . ?
C50 C49 C58 C57 178.9(3) . . . . ?
C50 C51 C52 C53 -0.6(5) . . . . ?
C51 C52 C53 C54 -179.3(3) . . . . ?
C51 C52 C53 C58 0.1(5) . . . . ?
C52 C53 C54 C55 179.4(3) . . . . ?
C52 C53 C58 C49 1.2(4) . . . . ?
C52 C53 C58 C57 -179.5(3) . . . . ?
C53 C54 C55 C56 0.0(5) . . . . ?
C54 C53 C58 C49 -179.5(3) . . . . ?
C54 C53 C58 C57 -0.1(4) . . . . ?
C54 C55 C56 C57 0.1(5) . . . . ?
C55 C56 C57 C58 -0.2(5) . . . . ?
C56 C57 C58 C49 179.5(3) . . . . ?
C56 C57 C58 C53 0.2(4) . . . . ?
C58 C49 C50 C51 1.3(5) . . . . ?
C58 C53 C54 C55 0.1(5) . . . . ?
